data_7034545
loop_
_publ_author_name
'Abdulmalic, Mohammad A.'
'Aliabadi, Azar'
'Petr, Andreas'
'Krupskaya, Yulia'
'Kataev, Vladislav'
'B\"uchner, Bernd'
'Zaripov, Ruslan'
'Vavilova, Evgeniya'
'Voronkova, Violeta'
'Salikov, Kev'
'Hahn, Torsten'
'Kortus, Jens'
'Eya'ane Meva, Francois'
'Schaarschmidt, Dieter'
'R\"uffer, Tobias'

_publ_section_title
;
 Magnetic superexchange interactions: trinuclear bis(oxamidato) versus
 bis(oxamato) type complexes.
;
_journal_issue 17
_journal_name_full 'Dalton transactions (Cambridge, England : 2003)'
_journal_page_first 8062
_journal_page_last 8079
_journal_paper_doi 10.1039/c4dt03579h
_journal_volume 44
_journal_year 2015
_chemical_formula_moiety '4(C34 H64 Cu3 N10 O4), 3(C4 H10 O), 8(N O3), 2(C H2 Cl2)'
_chemical_formula_sum 'C150 H290 Cl4 Cu12 N48 O43'
_chemical_formula_weight 4358.56
_chemical_name_systematic
;
 ?
;
_space_group_crystal_system monoclinic
_space_group_IT_number 14
_space_group_name_Hall '-P 2ybc'
_space_group_name_H-M_alt 'P 1 21/c 1'
_symmetry_space_group_name_Hall '-P 2ybc'
_symmetry_space_group_name_H-M 'P 1 21/c 1'
_atom_sites_solution_hydrogens geom
_audit_creation_method SHELXL-2013
_audit_update_record
;
2015-03-12 deposited with the CCDC.
2015-03-23 downloaded from the CCDC.
;
_cell_angle_alpha 90
_cell_angle_beta 91.797(7)
_cell_angle_gamma 90
_cell_formula_units_Z 1
_cell_length_a 16.1788(11)
_cell_length_b 29.4709(15)
_cell_length_c 11.2788(7)
_cell_measurement_reflns_used 2177
_cell_measurement_temperature 100
_cell_measurement_theta_max 61.2200
_cell_measurement_theta_min 8.7690
_cell_volume 5375.1(6)
_computing_cell_refinement
;
CrysAlisPro, Agilent Technologies,
Version 1.171.37.31 (release 14-01-2014 CrysAlis171 .NET)
(compiled Jan 14 2014,18:38:05)
;
_computing_data_collection
;
CrysAlisPro, Agilent Technologies,
Version 1.171.37.31 (release 14-01-2014 CrysAlis171 .NET)
(compiled Jan 14 2014,18:38:05)
;
_computing_data_reduction
;
CrysAlisPro, Agilent Technologies,
Version 1.171.37.31 (release 14-01-2014 CrysAlis171 .NET)
(compiled Jan 14 2014,18:38:05)
;
_computing_structure_refinement 'SHELXL-2013 (Sheldrick, 2013)'
_computing_structure_solution 'SHELXS-2013 (Sheldrick, 2013)'
_diffrn_ambient_temperature 100
_diffrn_measured_fraction_theta_full 0.975
_diffrn_measured_fraction_theta_max 0.984
_diffrn_measurement_device_type 'oxford gemini s'
_diffrn_measurement_method '\w scans'
_diffrn_orient_matrix_UB_11 -0.0074575000
_diffrn_orient_matrix_UB_12 -0.0468922000
_diffrn_orient_matrix_UB_13 0.0590717000
_diffrn_orient_matrix_UB_21 -0.0046929000
_diffrn_orient_matrix_UB_22 0.0229563000
_diffrn_orient_matrix_UB_23 0.1224125000
_diffrn_orient_matrix_UB_31 -0.0949269000
_diffrn_orient_matrix_UB_32 0.0024640000
_diffrn_orient_matrix_UB_33 -0.0153308000
_diffrn_radiation_monochromator graphite
_diffrn_radiation_source 'fine-focus sealed tube'
_diffrn_radiation_type CuK\a
_diffrn_radiation_wavelength 1.54184
_diffrn_reflns_av_R_equivalents 0.1117
_diffrn_reflns_av_unetI/netI 0.0878
_diffrn_reflns_Laue_measured_fraction_full 0.975
_diffrn_reflns_Laue_measured_fraction_max 0.984
_diffrn_reflns_limit_h_max 18
_diffrn_reflns_limit_h_min -18
_diffrn_reflns_limit_k_max 34
_diffrn_reflns_limit_k_min -33
_diffrn_reflns_limit_l_max 13
_diffrn_reflns_limit_l_min -13
_diffrn_reflns_number 21200
_diffrn_reflns_point_group_measured_fraction_full 0.975
_diffrn_reflns_point_group_measured_fraction_max 0.984
_diffrn_reflns_theta_full 63.500
_diffrn_reflns_theta_max 63.132
_diffrn_reflns_theta_min 4.059
_exptl_absorpt_coefficient_mu 2.338
_exptl_absorpt_correction_T_max 1.00000
_exptl_absorpt_correction_T_min 0.84544
_exptl_absorpt_correction_type multi-scan
_exptl_absorpt_process_details
;
CrysAlisPro, Agilent Technologies,
Version 1.171.37.31 (release 14-01-2014 CrysAlis171 .NET)
(compiled Jan 14 2014,18:38:05)
Empirical absorption correction using spherical harmonics,
 implemented in SCALE3 ABSPACK scaling algorithm.
;
_exptl_crystal_colour green
_exptl_crystal_density_diffrn 1.346
_exptl_crystal_description needle
_exptl_crystal_F_000 2286
_exptl_crystal_size_max 0.18
_exptl_crystal_size_mid 0.08
_exptl_crystal_size_min 0.06
_refine_diff_density_max 1.564
_refine_diff_density_min -0.703
_refine_diff_density_rms 0.166
_refine_ls_extinction_method none
_refine_ls_goodness_of_fit_ref 0.953
_refine_ls_hydrogen_treatment constr
_refine_ls_matrix_type full
_refine_ls_number_parameters 691
_refine_ls_number_reflns 11546
_refine_ls_number_restraints 716
_refine_ls_restrained_S_all 0.939
_refine_ls_R_factor_all 0.1419
_refine_ls_R_factor_gt 0.0994
_refine_ls_shift/su_max 0.022
_refine_ls_shift/su_mean 0.003
_refine_ls_structure_factor_coef Fsqd
_refine_ls_weighting_details 'w=1/[\s^2^(Fo^2^)+(0.2000P)^2^] where P=(Fo^2^+2Fc^2^)/3'
_refine_ls_weighting_scheme calc
_refine_ls_wR_factor_gt 0.2628
_refine_ls_wR_factor_ref 0.2894
_reflns_Friedel_coverage 0.000
_reflns_number_gt 6685
_reflns_number_total 11546
_reflns_threshold_expression 'I > 2\s(I)'
_cod_data_source_file c4dt03579h2.cif
_cod_data_source_block shelx
_cod_depositor_comments 'Adding full bibliography for 7034539--7034545.cif.'
_cod_database_code 7034545
_shelx_space_group_comment
;
The symmetry employed for this shelxl refinement is uniquely defined
by the following loop, which should always be used as a source of
symmetry information in preference to the above space-group names.
They are only intended as comments.
;
_cell_oxdiff_twin_number 4
_diffrn_oxdiff_twin_integration_method simultaneous
_shelxl_version_number 2013-4

loop_
_space_group_symop_operation_xyz
'x, y, z'
'-x, y+1/2, -z+1/2'
'-x, -y, -z'
'x, -y-1/2, z-1/2'

loop_
_atom_site_label
_atom_site_type_symbol
_atom_site_fract_x
_atom_site_fract_y
_atom_site_fract_z
_atom_site_U_iso_or_equiv
_atom_site_adp_type
_atom_site_occupancy
_atom_site_site_symmetry_order
_atom_site_calc_flag
_atom_site_refinement_flags_posn
_atom_site_refinement_flags_adp
_atom_site_refinement_flags_occupancy
_atom_site_disorder_assembly
_atom_site_disorder_group
C2 C 0.3574(8) 0.5755(4) 0.1236(10) 0.050(3) Uani 1 1 d . U . . .
C3 C 0.1554(7) 0.4312(4) 0.0177(10) 0.042(2) Uani 1 1 d . U . . .
C4 C 0.1419(6) 0.4322(4) 0.1515(9) 0.039(2) Uani 1 1 d . U . . .
C5 C 0.2713(5) 0.5148(2) -0.1421(5) 0.043(2) Uani 1 1 d G U . . .
C6 C 0.2950(5) 0.5301(2) -0.2526(6) 0.059(3) Uani 1 1 d G U . . .
H6 H 0.3267 0.5563 -0.2584 0.070 Uiso 1 1 calc R U . . .
C7 C 0.2713(7) 0.5062(3) -0.3544(5) 0.085(5) Uani 1 1 d G U . . .
H7 H 0.2871 0.5164 -0.4283 0.102 Uiso 1 1 calc R U . . .
C8 C 0.2239(6) 0.4671(3) -0.3457(5) 0.077(4) Uani 1 1 d G U . . .
H8 H 0.2081 0.4511 -0.4138 0.092 Uiso 1 1 calc R U . . .
C9 C 0.2002(5) 0.4518(2) -0.2352(6) 0.058(3) Uani 1 1 d G U . . .
H9 H 0.1685 0.4257 -0.2294 0.069 Uiso 1 1 calc R U . . .
C10 C 0.2239(5) 0.4757(2) -0.1334(5) 0.042(2) Uani 1 1 d G U . . .
C1 C 0.3415(7) 0.5679(4) -0.0072(9) 0.043(2) Uani 1 1 d . U . . .
C11 C 0.3404(17) 0.5482(8) 0.321(2) 0.060(6) Uani 0.60(3) 1 d D U P A 1
H11A H 0.3364 0.5795 0.3469 0.072 Uiso 0.60(3) 1 calc R U P A 1
H11B H 0.2982 0.5312 0.3615 0.072 Uiso 0.60(3) 1 calc R U P A 1
C12 C 0.4183(19) 0.5314(12) 0.360(2) 0.114(12) Uani 0.60(3) 1 d D U P A 1
H12A H 0.4197 0.5318 0.4461 0.136 Uiso 0.60(3) 1 calc R U P A 1
H12B H 0.4596 0.5528 0.3347 0.136 Uiso 0.60(3) 1 calc R U P A 1
C13 C 0.445(4) 0.4868(14) 0.324(3) 0.17(2) Uani 0.60(3) 1 d D U P A 1
H13A H 0.5028 0.4834 0.3413 0.259 Uiso 0.60(3) 1 calc R U P A 1
H13B H 0.4340 0.4832 0.2403 0.259 Uiso 0.60(3) 1 calc R U P A 1
H13C H 0.4147 0.4642 0.3663 0.259 Uiso 0.60(3) 1 calc R U P A 1
C11' C 0.325(5) 0.5628(16) 0.327(4) 0.112(14) Uani 0.40(3) 1 d D U P A 2
H11C H 0.3716 0.5832 0.3391 0.134 Uiso 0.40(3) 1 calc R U P A 2
H11D H 0.2750 0.5792 0.3450 0.134 Uiso 0.40(3) 1 calc R U P A 2
C12' C 0.335(4) 0.524(2) 0.406(3) 0.16(2) Uani 0.40(3) 1 d D U P A 2
H12C H 0.2817 0.5089 0.4118 0.194 Uiso 0.40(3) 1 calc R U P A 2
H12D H 0.3511 0.5349 0.4847 0.194 Uiso 0.40(3) 1 calc R U P A 2
C13' C 0.397(3) 0.4919(14) 0.364(3) 0.093(14) Uani 0.40(3) 1 d D U P A 2
H13D H 0.4443 0.4924 0.4168 0.140 Uiso 0.40(3) 1 calc R U P A 2
H13E H 0.4124 0.5003 0.2857 0.140 Uiso 0.40(3) 1 calc R U P A 2
H13F H 0.3734 0.4619 0.3623 0.140 Uiso 0.40(3) 1 calc R U P A 2
C14 C 0.1688(8) 0.4700(4) 0.3353(10) 0.054(3) Uani 1 1 d . U . . .
H14A H 0.2220 0.4727 0.3769 0.065 Uiso 1 1 calc R U . . .
H14B H 0.1419 0.4430 0.3645 0.065 Uiso 1 1 calc R U . . .
C15 C 0.1168(10) 0.5108(6) 0.3636(14) 0.081(4) Uani 1 1 d . U . . .
H15A H 0.1193 0.5151 0.4489 0.097 Uiso 1 1 calc R U . . .
H15B H 0.1421 0.5372 0.3284 0.097 Uiso 1 1 calc R U . . .
C16 C 0.0342(12) 0.5099(8) 0.3270(17) 0.118(7) Uani 1 1 d . U . . .
H16A H 0.0077 0.5373 0.3517 0.177 Uiso 1 1 calc R U . . .
H16B H 0.0076 0.4842 0.3618 0.177 Uiso 1 1 calc R U . . .
H16C H 0.0302 0.5075 0.2421 0.177 Uiso 1 1 calc R U . . .
C17 C 0.5514(9) 0.5528(4) 0.0295(15) 0.071(4) Uani 1 1 d . U . . .
H17A H 0.5202 0.5441 -0.0407 0.106 Uiso 1 1 calc R U . . .
H17B H 0.5219 0.5440 0.0983 0.106 Uiso 1 1 calc R U . . .
H17C H 0.6043 0.5380 0.0304 0.106 Uiso 1 1 calc R U . . .
C18 C 0.6122(10) 0.6165(5) 0.1417(15) 0.077(4) Uani 1 1 d . U . . .
H18A H 0.6212 0.6487 0.1417 0.115 Uiso 1 1 calc R U . . .
H18B H 0.6645 0.6011 0.1440 0.115 Uiso 1 1 calc R U . . .
H18C H 0.5816 0.6082 0.2101 0.115 Uiso 1 1 calc R U . . .
C19 C 0.6099(9) 0.6160(4) -0.0783(15) 0.066(3) Uani 1 1 d . U . . .
H19A H 0.5888 0.5991 -0.1466 0.079 Uiso 1 1 calc R U . . .
H19B H 0.6681 0.6090 -0.0665 0.079 Uiso 1 1 calc R U . . .
C20 C 0.5985(7) 0.6666(4) -0.0993(13) 0.057(3) Uani 1 1 d . U . . .
H20A H 0.6281 0.6835 -0.0376 0.069 Uiso 1 1 calc R U . . .
H20B H 0.6211 0.6749 -0.1750 0.069 Uiso 1 1 calc R U . . .
C21 C 0.4704(9) 0.6679(4) -0.2187(11) 0.061(3) Uani 1 1 d . U . . .
H21A H 0.4124 0.6746 -0.2175 0.092 Uiso 1 1 calc R U . . .
H21B H 0.4778 0.6363 -0.2367 0.092 Uiso 1 1 calc R U . . .
H21C H 0.4958 0.6860 -0.2780 0.092 Uiso 1 1 calc R U . . .
C22 C 0.4971(8) 0.7257(4) -0.0656(11) 0.058(3) Uani 1 1 d . U . . .
H22A H 0.5084 0.7454 -0.1321 0.069 Uiso 1 1 calc R U . . .
H22B H 0.5345 0.7338 0.0000 0.069 Uiso 1 1 calc R U . . .
C23 C 0.4077(8) 0.7317(4) -0.0293(14) 0.063(3) Uani 1 1 d . U . . .
H23A H 0.4000 0.7617 0.0034 0.076 Uiso 1 1 calc R U . . .
H23B H 0.3707 0.7283 -0.0980 0.076 Uiso 1 1 calc R U . . .
C24 C 0.4163(9) 0.7105(5) 0.1827(14) 0.074(4) Uani 1 1 d . U . . .
H24A H 0.4744 0.7172 0.1846 0.110 Uiso 1 1 calc R U . . .
H24B H 0.4057 0.6860 0.2363 0.110 Uiso 1 1 calc R U . . .
H24C H 0.3862 0.7369 0.2062 0.110 Uiso 1 1 calc R U . . .
C25 C 0.3002(8) 0.6893(6) 0.0563(13) 0.071(4) Uani 1 1 d . U . . .
H25A H 0.2828 0.6795 -0.0218 0.106 Uiso 1 1 calc R U . . .
H25B H 0.2721 0.7169 0.0753 0.106 Uiso 1 1 calc R U . . .
H25C H 0.2871 0.6663 0.1129 0.106 Uiso 1 1 calc R U . . .
C26 C 0.2025(8) 0.3183(4) 0.1335(14) 0.065(3) Uani 1 1 d . U . . .
H26A H 0.2145 0.3442 0.1824 0.097 Uiso 1 1 calc R U . . .
H26B H 0.2177 0.3245 0.0535 0.097 Uiso 1 1 calc R U . . .
H26C H 0.2334 0.2926 0.1632 0.097 Uiso 1 1 calc R U . . .
C27 C 0.0891(9) 0.2989(4) 0.2562(12) 0.063(3) Uani 1 1 d . U . . .
H27A H 0.0983 0.3252 0.3048 0.094 Uiso 1 1 calc R U . . .
H27B H 0.1204 0.2739 0.2885 0.094 Uiso 1 1 calc R U . . .
H27C H 0.0313 0.2913 0.2543 0.094 Uiso 1 1 calc R U . . .
C28 C 0.0959(8) 0.2702(4) 0.0567(12) 0.055(3) Uani 1 1 d . U . . .
H28A H 0.1071 0.2420 0.0986 0.066 Uiso 1 1 calc R U . . .
H28B H 0.1316 0.2714 -0.0108 0.066 Uiso 1 1 calc R U . . .
C29 C 0.0062(8) 0.2707(4) 0.0126(13) 0.056(3) Uani 1 1 d . U . . .
H29A H -0.0031 0.2476 -0.0475 0.067 Uiso 1 1 calc R U . . .
H29B H -0.0302 0.2649 0.0776 0.067 Uiso 1 1 calc R U . . .
C30 C 0.0265(9) 0.3203(4) -0.1596(13) 0.068(3) Uani 1 1 d . U . . .
H30A H 0.0842 0.3127 -0.1545 0.101 Uiso 1 1 calc R U . . .
H30B H 0.0200 0.3508 -0.1885 0.101 Uiso 1 1 calc R U . . .
H30C H -0.0017 0.2997 -0.2130 0.101 Uiso 1 1 calc R U . . .
C31 C -0.0994(8) 0.3270(4) -0.0438(14) 0.062(3) Uani 1 1 d . U . . .
H31A H -0.1259 0.3147 0.0252 0.075 Uiso 1 1 calc R U . . .
H31B H -0.1251 0.3136 -0.1142 0.075 Uiso 1 1 calc R U . . .
C32 C -0.1089(10) 0.3911(5) 0.1667(15) 0.078(4) Uani 1 1 d . U . . .
H32A H -0.1194 0.3593 0.1765 0.116 Uiso 1 1 calc R U . . .
H32B H -0.1604 0.4073 0.1637 0.116 Uiso 1 1 calc R U . . .
H32C H -0.0753 0.4019 0.2324 0.116 Uiso 1 1 calc R U . . .
C33 C -0.1092(10) 0.3782(5) -0.0471(16) 0.076(4) Uani 1 1 d . U . . .
H33A H -0.0872 0.3900 -0.1198 0.091 Uiso 1 1 calc R U . . .
H33B H -0.1674 0.3860 -0.0456 0.091 Uiso 1 1 calc R U . . .
C34 C -0.0518(9) 0.4457(4) 0.0384(16) 0.077(4) Uani 1 1 d . U . . .
H34A H -0.0264 0.4505 -0.0364 0.115 Uiso 1 1 calc R U . . .
H34B H -0.0161 0.4570 0.1012 0.115 Uiso 1 1 calc R U . . .
H34C H -0.1037 0.4614 0.0389 0.115 Uiso 1 1 calc R U . . .
N1 N 0.2934(6) 0.5339(3) -0.0303(8) 0.042(2) Uani 1 1 d . U . . .
N3 N 0.2040(6) 0.4635(3) -0.0186(8) 0.0412(19) Uani 1 1 d . U . . .
N2 N 0.3205(7) 0.5467(4) 0.1943(8) 0.059(3) Uani 1 1 d D U . . .
N4 N 0.1824(6) 0.4645(3) 0.2094(8) 0.046(2) Uani 1 1 d . U . . .
N7 N 0.5634(6) 0.6030(3) 0.0301(10) 0.055(2) Uani 1 1 d . U . . .
N6 N 0.5099(6) 0.6782(3) -0.0989(9) 0.053(2) Uani 1 1 d . U . . .
N5 N 0.3891(6) 0.6972(3) 0.0597(9) 0.054(2) Uani 1 1 d . U . . .
N10 N -0.0653(7) 0.3985(3) 0.0551(11) 0.061(2) Uani 1 1 d . U . . .
N9 N -0.0098(7) 0.3166(3) -0.0382(10) 0.061(2) Uani 1 1 d . U . . .
N8 N 0.1153(6) 0.3083(3) 0.1355(9) 0.051(2) Uani 1 1 d . U . . .
N11 N 0.1920(9) 0.7688(6) 0.2622(14) 0.081(5) Uani 0.78(2) 1 d D U P B 1
O5 O 0.1198(8) 0.7737(6) 0.2356(15) 0.092(5) Uani 0.78(2) 1 d D U P B 1
O6 O 0.2109(13) 0.7296(7) 0.302(2) 0.139(7) Uani 0.78(2) 1 d D U P B 1
O7 O 0.2469(9) 0.7940(7) 0.2493(19) 0.119(6) Uani 0.78(2) 1 d D U P B 1
N11' N 0.201(4) 0.783(2) 0.253(8) 0.34(6) Uani 0.22(2) 1 d D U P B 2
O5' O 0.167(5) 0.783(3) 0.156(9) 0.32(6) Uani 0.22(2) 1 d D U P B 2
O6' O 0.266(5) 0.763(3) 0.263(10) 0.35(6) Uani 0.22(2) 1 d D U P B 2
O7' O 0.172(7) 0.801(3) 0.334(9) 0.35(6) Uani 0.22(2) 1 d D U P B 2
O1 O 0.3777(5) 0.5946(2) -0.0780(7) 0.0478(17) Uani 1 1 d . U . . .
O2 O 0.4081(6) 0.6064(3) 0.1577(8) 0.063(2) Uani 1 1 d . U . . .
O3 O 0.1199(5) 0.4010(3) -0.0438(7) 0.0536(19) Uani 1 1 d . U . . .
O4 O 0.0930(5) 0.4040(3) 0.1913(7) 0.0493(18) Uani 1 1 d . U . . .
N12 N 0.699(3) 0.7455(18) 0.183(4) 0.18(2) Uani 0.34(3) 1 d D U P C 3
O8 O 0.635(4) 0.741(3) 0.236(8) 0.23(4) Uani 0.34(3) 1 d D U P C 3
O9 O 0.721(4) 0.7780(19) 0.143(6) 0.22(3) Uani 0.34(3) 1 d D U P C 3
O10 O 0.743(4) 0.7117(19) 0.182(5) 0.21(3) Uani 0.34(3) 1 d D U P C 3
N12' N 0.6976(9) 0.7267(5) 0.1874(16) 0.051(4) Uani 0.66(3) 1 d D U P C 4
O8' O 0.6272(10) 0.7365(9) 0.206(2) 0.079(6) Uani 0.66(3) 1 d D U P C 4
O9' O 0.7226(11) 0.7329(8) 0.0951(16) 0.102(8) Uani 0.66(3) 1 d D U P C 4
O10' O 0.7485(11) 0.7064(6) 0.2555(19) 0.090(6) Uani 0.66(3) 1 d D U P C 4
Cu2 Cu 0.45634(11) 0.64067(5) 0.02542(15) 0.0474(4) Uani 1 1 d . U . . .
Cu1 Cu 0.25034(12) 0.50277(5) 0.10566(14) 0.0434(4) Uani 1 1 d . U . . .
Cu3 Cu 0.04337(11) 0.36126(5) 0.07304(16) 0.0490(5) Uani 1 1 d . U . . .
C35 C 0.6419(10) 0.8317(7) -0.009(2) 0.069(5) Uani 0.5 1 d D U P . .
H35A H 0.6689 0.8268 -0.0831 0.082 Uiso 0.5 1 calc R U P . .
H35B H 0.6408 0.8030 0.0331 0.082 Uiso 0.5 1 calc R U P . .
Cl1 Cl 0.5429(6) 0.8489(2) -0.0381(6) 0.0765(19) Uani 0.5 1 d D U P . .
Cl2 Cl 0.7000(7) 0.8707(3) 0.0764(8) 0.110(3) Uani 0.5 1 d D U P . .
O11 O -0.063(2) 0.1474(11) 0.025(3) 0.110(6) Uani 0.391(17) 1 d D U P D 1
C36 C -0.198(3) 0.1401(13) 0.122(4) 0.110(6) Uani 0.391(17) 1 d D U P D 1
H36A H -0.2526 0.1274 0.1111 0.165 Uiso 0.391(17) 1 calc R U P D 1
H36B H -0.2027 0.1723 0.1343 0.165 Uiso 0.391(17) 1 calc R U P D 1
H36C H -0.1713 0.1265 0.1905 0.165 Uiso 0.391(17) 1 calc R U P D 1
C37 C -0.150(2) 0.1312(14) 0.017(3) 0.110(6) Uani 0.391(17) 1 d D U P D 1
H37A H -0.1770 0.1457 -0.0512 0.132 Uiso 0.391(17) 1 calc R U P D 1
H37B H -0.1494 0.0988 0.0019 0.132 Uiso 0.391(17) 1 calc R U P D 1
C38 C 0.007(2) 0.1177(11) 0.010(4) 0.110(6) Uani 0.391(17) 1 d D U P D 1
H38A H 0.0084 0.1083 -0.0726 0.132 Uiso 0.391(17) 1 calc R U P D 1
H38B H 0.0006 0.0907 0.0579 0.132 Uiso 0.391(17) 1 calc R U P D 1
C39 C 0.087(3) 0.1402(15) 0.044(5) 0.110(6) Uani 0.391(17) 1 d D U P D 1
H39A H 0.1303 0.1276 -0.0017 0.165 Uiso 0.391(17) 1 calc R U P D 1
H39B H 0.0988 0.1353 0.1268 0.165 Uiso 0.391(17) 1 calc R U P D 1
H39C H 0.0823 0.1722 0.0286 0.165 Uiso 0.391(17) 1 calc R U P D 1
O11' O -0.099(3) 0.1434(10) 0.063(3) 0.110(6) Uani 0.359(17) 1 d D U P D 2
C36' C -0.243(3) 0.1341(14) 0.046(4) 0.110(6) Uani 0.359(17) 1 d D U P D 2
H36D H -0.2904 0.1237 -0.0001 0.165 Uiso 0.359(17) 1 calc R U P D 2
H36E H -0.2427 0.1666 0.0473 0.165 Uiso 0.359(17) 1 calc R U P D 2
H36F H -0.2459 0.1227 0.1254 0.165 Uiso 0.359(17) 1 calc R U P D 2
C37' C -0.168(3) 0.1177(14) -0.007(4) 0.110(6) Uani 0.359(17) 1 d D U P D 2
H37C H -0.1676 0.1250 -0.0912 0.132 Uiso 0.359(17) 1 calc R U P D 2
H37D H -0.1622 0.0851 0.0025 0.132 Uiso 0.359(17) 1 calc R U P D 2
C38' C -0.024(3) 0.143(2) 0.003(4) 0.110(6) Uani 0.359(17) 1 d D U P D 2
H38C H -0.0194 0.1727 -0.0337 0.132 Uiso 0.359(17) 1 calc R U P D 2
H38D H -0.0319 0.1217 -0.0622 0.132 Uiso 0.359(17) 1 calc R U P D 2
C39' C 0.059(3) 0.1332(17) 0.052(5) 0.110(6) Uani 0.359(17) 1 d D U P D 2
H39D H 0.0992 0.1389 -0.0062 0.165 Uiso 0.359(17) 1 calc R U P D 2
H39E H 0.0616 0.1020 0.0764 0.165 Uiso 0.359(17) 1 calc R U P D 2
H39F H 0.0696 0.1523 0.1201 0.165 Uiso 0.359(17) 1 calc R U P D 2

loop_
_atom_site_aniso_label
_atom_site_aniso_U_11
_atom_site_aniso_U_22
_atom_site_aniso_U_33
_atom_site_aniso_U_23
_atom_site_aniso_U_13
_atom_site_aniso_U_12
C2 0.072(6) 0.042(5) 0.036(4) 0.000(3) 0.003(4) -0.010(5)
C3 0.055(5) 0.031(4) 0.038(4) 0.004(3) 0.002(4) 0.005(4)
C4 0.043(5) 0.037(4) 0.039(4) 0.004(3) 0.006(3) 0.004(4)
C5 0.061(6) 0.034(4) 0.034(4) 0.003(3) 0.005(3) -0.005(4)
C6 0.081(8) 0.059(7) 0.036(4) 0.005(4) 0.009(4) -0.016(6)
C7 0.143(13) 0.087(8) 0.024(5) 0.000(5) 0.005(5) -0.045(9)
C8 0.118(11) 0.070(7) 0.042(5) -0.002(5) 0.002(6) -0.027(8)
C9 0.084(8) 0.050(6) 0.039(4) -0.004(4) 0.001(4) -0.013(6)
C10 0.056(6) 0.032(4) 0.038(4) 0.004(3) 0.001(4) 0.001(4)
C1 0.059(6) 0.031(4) 0.040(4) 0.000(3) 0.004(4) -0.007(4)
C11 0.111(14) 0.040(11) 0.029(6) 0.003(6) 0.002(6) -0.031(10)
C12 0.135(17) 0.16(3) 0.044(13) -0.007(13) -0.017(11) 0.024(16)
C13 0.30(4) 0.17(3) 0.039(17) -0.010(17) -0.04(2) 0.10(3)
C11' 0.19(3) 0.11(2) 0.036(8) -0.009(8) 0.006(9) -0.05(2)
C12' 0.25(4) 0.15(3) 0.077(15) 0.023(15) 0.018(17) -0.01(3)
C13' 0.16(4) 0.09(2) 0.022(16) 0.013(13) -0.017(15) -0.07(2)
C14 0.075(7) 0.050(6) 0.038(5) -0.003(4) 0.010(4) -0.001(5)
C15 0.104(8) 0.087(9) 0.053(7) -0.015(7) 0.012(6) 0.023(7)
C16 0.104(9) 0.161(18) 0.088(12) -0.030(12) -0.002(8) 0.031(10)
C17 0.081(9) 0.034(5) 0.098(9) 0.001(5) 0.000(7) 0.001(5)
C18 0.080(8) 0.057(8) 0.092(8) 0.000(6) -0.011(6) -0.006(7)
C19 0.065(7) 0.040(5) 0.094(7) 0.002(5) 0.010(6) 0.003(5)
C20 0.056(5) 0.046(5) 0.071(7) 0.001(5) 0.007(5) 0.001(4)
C21 0.076(8) 0.048(6) 0.060(6) 0.006(5) 0.008(5) -0.004(6)
C22 0.070(6) 0.041(5) 0.061(6) 0.004(4) 0.001(5) 0.003(4)
C23 0.075(6) 0.034(5) 0.080(7) 0.001(5) 0.002(5) 0.005(5)
C24 0.078(8) 0.066(8) 0.076(7) -0.019(6) 0.001(6) 0.008(7)
C25 0.061(6) 0.078(9) 0.074(8) -0.017(7) 0.003(5) -0.005(5)
C26 0.062(6) 0.050(7) 0.083(9) 0.026(6) 0.003(5) -0.002(5)
C27 0.097(9) 0.031(6) 0.060(6) 0.011(5) 0.013(5) 0.001(6)
C28 0.066(6) 0.031(5) 0.069(6) 0.004(4) 0.015(5) 0.004(4)
C29 0.062(6) 0.034(5) 0.073(7) -0.001(5) 0.013(5) -0.002(4)
C30 0.077(8) 0.045(7) 0.081(7) -0.002(5) 0.002(5) -0.015(6)
C31 0.059(6) 0.037(5) 0.090(9) -0.004(5) -0.004(5) -0.005(4)
C32 0.076(8) 0.051(7) 0.106(8) -0.002(6) 0.015(6) 0.019(7)
C33 0.075(8) 0.045(6) 0.107(9) -0.003(5) -0.015(6) 0.001(5)
C34 0.069(8) 0.040(5) 0.120(11) -0.001(5) -0.002(7) 0.007(5)
N1 0.058(5) 0.029(4) 0.041(4) 0.000(3) 0.003(3) -0.012(3)
N3 0.054(5) 0.031(4) 0.039(4) 0.008(3) 0.001(3) 0.002(3)
N2 0.089(7) 0.056(5) 0.031(4) 0.001(3) 0.007(4) -0.018(5)
N4 0.061(5) 0.043(4) 0.035(4) 0.001(3) 0.001(3) -0.003(4)
N7 0.063(5) 0.029(4) 0.072(5) 0.005(4) -0.004(4) -0.003(4)
N6 0.055(4) 0.041(4) 0.063(5) 0.003(4) 0.002(4) -0.001(3)
N5 0.058(5) 0.037(4) 0.068(5) -0.002(4) 0.007(4) -0.001(4)
N10 0.062(5) 0.032(4) 0.089(6) -0.005(4) 0.001(4) 0.004(4)
N9 0.062(5) 0.038(4) 0.082(6) 0.001(4) 0.002(4) 0.000(4)
N8 0.060(5) 0.031(4) 0.063(5) 0.006(3) 0.009(4) 0.000(3)
N11 0.051(6) 0.109(10) 0.082(10) -0.063(8) 0.004(6) 0.007(6)
O5 0.057(6) 0.098(10) 0.120(12) -0.042(9) -0.006(6) -0.003(6)
O6 0.147(14) 0.132(11) 0.137(14) -0.033(10) -0.002(11) 0.023(9)
O7 0.057(7) 0.125(12) 0.174(16) -0.026(11) -0.012(9) 0.002(8)
N11' 0.33(8) 0.21(8) 0.50(11) 0.24(7) 0.33(8) 0.18(6)
O5' 0.34(8) 0.16(5) 0.50(11) 0.24(7) 0.33(8) 0.18(5)
O6' 0.34(8) 0.24(8) 0.49(11) 0.26(7) 0.34(8) 0.19(6)
O7' 0.34(9) 0.23(7) 0.50(11) 0.23(7) 0.33(8) 0.18(7)
O1 0.067(4) 0.033(3) 0.044(4) 0.002(3) 0.004(3) -0.010(3)
O2 0.085(5) 0.051(4) 0.054(4) -0.004(3) 0.000(4) -0.024(4)
O3 0.076(5) 0.038(4) 0.047(4) -0.001(3) -0.002(3) -0.009(4)
O4 0.063(4) 0.037(4) 0.049(4) 0.003(3) 0.014(3) -0.008(3)
N12 0.32(6) 0.15(3) 0.08(3) -0.05(3) 0.04(3) -0.15(4)
O8 0.36(6) 0.14(4) 0.21(8) -0.05(4) 0.12(5) -0.15(4)
O9 0.32(6) 0.17(3) 0.16(5) -0.01(3) 0.05(4) -0.15(4)
O10 0.38(6) 0.17(4) 0.09(3) 0.00(3) 0.11(3) -0.12(4)
N12' 0.057(7) 0.030(8) 0.067(9) -0.031(6) 0.015(5) -0.019(6)
O8' 0.061(7) 0.089(13) 0.089(11) -0.028(9) 0.020(6) -0.005(7)
O9' 0.099(11) 0.120(17) 0.089(9) 0.005(9) 0.043(8) 0.023(10)
O10' 0.084(10) 0.069(10) 0.118(12) 0.000(9) -0.002(8) -0.013(8)
Cu2 0.0582(10) 0.0319(8) 0.0522(9) -0.0010(7) 0.0033(8) -0.0056(8)
Cu1 0.0600(8) 0.0354(7) 0.0349(7) 0.0008(6) 0.0040(7) -0.0063(7)
Cu3 0.0539(10) 0.0291(8) 0.0643(11) 0.0022(7) 0.0061(8) -0.0016(7)
C35 0.122(11) 0.048(11) 0.036(11) -0.009(9) 0.006(8) -0.020(8)
Cl1 0.135(6) 0.044(3) 0.051(3) 0.001(3) 0.013(4) -0.005(4)
Cl2 0.182(9) 0.063(4) 0.083(5) 0.007(4) -0.048(6) -0.046(5)
O11 0.21(2) 0.048(7) 0.071(9) 0.015(6) 0.012(9) -0.038(10)
C36 0.21(2) 0.048(7) 0.071(9) 0.015(6) 0.012(9) -0.038(10)
C37 0.21(2) 0.048(7) 0.071(9) 0.015(6) 0.012(9) -0.038(10)
C38 0.21(2) 0.048(7) 0.071(9) 0.015(6) 0.012(9) -0.038(10)
C39 0.21(2) 0.048(7) 0.071(9) 0.015(6) 0.012(9) -0.038(10)
O11' 0.21(2) 0.048(7) 0.071(9) 0.015(6) 0.012(9) -0.038(10)
C36' 0.21(2) 0.048(7) 0.071(9) 0.015(6) 0.012(9) -0.038(10)
C37' 0.21(2) 0.048(7) 0.071(9) 0.015(6) 0.012(9) -0.038(10)
C38' 0.21(2) 0.048(7) 0.071(9) 0.015(6) 0.012(9) -0.038(10)
C39' 0.21(2) 0.048(7) 0.071(9) 0.015(6) 0.012(9) -0.038(10)

loop_
_atom_type_symbol
_atom_type_description
_atom_type_scat_dispersion_real
_atom_type_scat_dispersion_imag
_atom_type_scat_source
C C 0.0181 0.0091 'International Tables Vol C Tables 4.2.6.8 and 6.1.1.4'
N N 0.0311 0.0180 'International Tables Vol C Tables 4.2.6.8 and 6.1.1.4'
O O 0.0492 0.0322 'International Tables Vol C Tables 4.2.6.8 and 6.1.1.4'
Cl Cl 0.3639 0.7018 'International Tables Vol C Tables 4.2.6.8 and 6.1.1.4'
Cu Cu -1.9646 0.5888 'International Tables Vol C Tables 4.2.6.8 and 6.1.1.4'
H H 0.0000 0.0000 'International Tables Vol C Tables 4.2.6.8 and 6.1.1.4'

loop_
_geom_angle_atom_site_label_1
_geom_angle_atom_site_label_2
_geom_angle_atom_site_label_3
_geom_angle
O2 C2 N2 125.1(10)
O2 C2 C1 119.2(10)
N2 C2 C1 115.5(10)
O3 C3 N3 127.6(10)
O3 C3 C4 118.8(10)
N3 C3 C4 113.6(10)
O4 C4 N4 128.1(10)
O4 C4 C3 117.1(10)
N4 C4 C3 114.7(9)
C6 C5 C10 120.0
C6 C5 N1 127.0(5)
C10 C5 N1 113.0(5)
C7 C6 C5 120.0
C7 C6 H6 120.0
C5 C6 H6 120.0
C6 C7 C8 120.0
C6 C7 H7 120.0
C8 C7 H7 120.0
C9 C8 C7 120.0
C9 C8 H8 120.0
C7 C8 H8 120.0
C10 C9 C8 120.0
C10 C9 H9 120.0
C8 C9 H9 120.0
C9 C10 C5 120.0
C9 C10 N3 124.9(5)
C5 C10 N3 115.1(5)
O1 C1 N1 129.7(10)
O1 C1 C2 117.0(9)
N1 C1 C2 113.3(9)
C12 C11 N2 117(2)
C12 C11 H11A 107.9
N2 C11 H11A 107.9
C12 C11 H11B 107.9
N2 C11 H11B 108.0
H11A C11 H11B 107.2
C11 C12 C13 120(3)
C11 C12 H12A 107.3
C13 C12 H12A 107.3
C11 C12 H12B 107.3
C13 C12 H12B 107.3
H12A C12 H12B 106.9
C12 C13 H13A 109.5
C12 C13 H13B 109.5
H13A C13 H13B 109.5
C12 C13 H13C 109.4
H13A C13 H13C 109.5
H13B C13 H13C 109.5
C12' C11' N2 110(3)
C12' C11' H11C 109.6
N2 C11' H11C 109.6
C12' C11' H11D 109.5
N2 C11' H11D 109.5
H11C C11' H11D 108.1
C11' C12' C13' 112(3)
C11' C12' H12C 109.3
C13' C12' H12C 109.3
C11' C12' H12D 109.2
C13' C12' H12D 109.3
H12C C12' H12D 107.9
C12' C13' H13D 109.5
C12' C13' H13E 109.5
H13D C13' H13E 109.5
C12' C13' H13F 109.4
H13D C13' H13F 109.5
H13E C13' H13F 109.5
N4 C14 C15 113.4(11)
N4 C14 H14A 108.9
C15 C14 H14A 108.9
N4 C14 H14B 108.9
C15 C14 H14B 108.9
H14A C14 H14B 107.7
C16 C15 C14 117.5(16)
C16 C15 H15A 107.9
C14 C15 H15A 107.9
C16 C15 H15B 107.9
C14 C15 H15B 107.9
H15A C15 H15B 107.2
C15 C16 H16A 109.5
C15 C16 H16B 109.5
H16A C16 H16B 109.5
C15 C16 H16C 109.5
H16A C16 H16C 109.5
H16B C16 H16C 109.5
N7 C17 H17A 109.5
N7 C17 H17B 109.5
H17A C17 H17B 109.5
N7 C17 H17C 109.5
H17A C17 H17C 109.5
H17B C17 H17C 109.5
N7 C18 H18A 109.5
N7 C18 H18B 109.5
H18A C18 H18B 109.5
N7 C18 H18C 109.5
H18A C18 H18C 109.5
H18B C18 H18C 109.5
N7 C19 C20 108.4(11)
N7 C19 H19A 110.0
C20 C19 H19A 110.0
N7 C19 H19B 110.0
C20 C19 H19B 110.0
H19A C19 H19B 108.4
N6 C20 C19 109.8(10)
N6 C20 H20A 109.7
C19 C20 H20A 109.7
N6 C20 H20B 109.7
C19 C20 H20B 109.7
H20A C20 H20B 108.2
N6 C21 H21A 109.5
N6 C21 H21B 109.5
H21A C21 H21B 109.5
N6 C21 H21C 109.5
H21A C21 H21C 109.5
H21B C21 H21C 109.5
N6 C22 C23 108.8(10)
N6 C22 H22A 109.9
C23 C22 H22A 109.9
N6 C22 H22B 109.9
C23 C22 H22B 109.9
H22A C22 H22B 108.3
N5 C23 C22 108.6(10)
N5 C23 H23A 110.0
C22 C23 H23A 110.0
N5 C23 H23B 110.0
C22 C23 H23B 110.0
H23A C23 H23B 108.3
N5 C24 H24A 109.5
N5 C24 H24B 109.5
H24A C24 H24B 109.5
N5 C24 H24C 109.5
H24A C24 H24C 109.5
H24B C24 H24C 109.5
N5 C25 H25A 109.5
N5 C25 H25B 109.5
H25A C25 H25B 109.5
N5 C25 H25C 109.5
H25A C25 H25C 109.5
H25B C25 H25C 109.5
N8 C26 H26A 109.5
N8 C26 H26B 109.5
H26A C26 H26B 109.5
N8 C26 H26C 109.5
H26A C26 H26C 109.5
H26B C26 H26C 109.5
N8 C27 H27A 109.5
N8 C27 H27B 109.5
H27A C27 H27B 109.5
N8 C27 H27C 109.5
H27A C27 H27C 109.5
H27B C27 H27C 109.5
N8 C28 C29 112.1(10)
N8 C28 H28A 109.2
C29 C28 H28A 109.2
N8 C28 H28B 109.2
C29 C28 H28B 109.2
H28A C28 H28B 107.9
N9 C29 C28 106.7(10)
N9 C29 H29A 110.4
C28 C29 H29A 110.4
N9 C29 H29B 110.4
C28 C29 H29B 110.4
H29A C29 H29B 108.6
N9 C30 H30A 109.5
N9 C30 H30B 109.5
H30A C30 H30B 109.5
N9 C30 H30C 109.5
H30A C30 H30C 109.5
H30B C30 H30C 109.5
N9 C31 C33 108.0(11)
N9 C31 H31A 110.1
C33 C31 H31A 110.1
N9 C31 H31B 110.1
C33 C31 H31B 110.1
H31A C31 H31B 108.4
N10 C32 H32A 109.5
N10 C32 H32B 109.5
H32A C32 H32B 109.5
N10 C32 H32C 109.5
H32A C32 H32C 109.5
H32B C32 H32C 109.5
N10 C33 C31 109.9(12)
N10 C33 H33A 109.7
C31 C33 H33A 109.7
N10 C33 H33B 109.7
C31 C33 H33B 109.7
H33A C33 H33B 108.2
N10 C34 H34A 109.5
N10 C34 H34B 109.5
H34A C34 H34B 109.5
N10 C34 H34C 109.5
H34A C34 H34C 109.5
H34B C34 H34C 109.5
C1 N1 C5 128.4(8)
C1 N1 Cu1 116.0(7)
C5 N1 Cu1 115.5(6)
C3 N3 C10 129.7(9)
C3 N3 Cu1 115.3(7)
C10 N3 Cu1 114.9(6)
C2 N2 C11 118.9(14)
C2 N2 C11' 112(2)
C2 N2 Cu1 112.3(7)
C11 N2 Cu1 128.6(12)
C11' N2 Cu1 134(3)
C4 N4 C14 118.5(10)
C4 N4 Cu1 113.2(7)
C14 N4 Cu1 128.2(8)
C17 N7 C19 108.5(10)
C17 N7 C18 109.1(11)
C19 N7 C18 110.4(10)
C17 N7 Cu2 115.2(8)
C19 N7 Cu2 106.5(8)
C18 N7 Cu2 107.2(8)
C22 N6 C20 111.5(10)
C22 N6 C21 111.3(10)
C20 N6 C21 109.6(10)
C22 N6 Cu2 106.2(7)
C20 N6 Cu2 108.5(8)
C21 N6 Cu2 109.6(7)
C25 N5 C23 108.4(11)
C25 N5 C24 109.2(10)
C23 N5 C24 113.1(11)
C25 N5 Cu2 113.5(9)
C23 N5 Cu2 108.4(8)
C24 N5 Cu2 104.4(8)
C34 N10 C33 111.6(12)
C34 N10 C32 109.7(12)
C33 N10 C32 112.1(11)
C34 N10 Cu3 113.4(9)
C33 N10 Cu3 104.4(8)
C32 N10 Cu3 105.3(9)
C31 N9 C29 111.3(10)
C31 N9 C30 110.7(11)
C29 N9 C30 110.3(10)
C31 N9 Cu3 107.0(8)
C29 N9 Cu3 106.9(8)
C30 N9 Cu3 110.6(8)
C26 N8 C28 109.8(10)
C26 N8 C27 111.4(11)
C28 N8 C27 111.0(9)
C26 N8 Cu3 112.5(7)
C28 N8 Cu3 105.5(8)
C27 N8 Cu3 106.5(8)
O7 N11 O5 129(2)
O7 N11 O6 116.4(18)
O5 N11 O6 114.6(19)
O7' N11' O5' 122(4)
O7' N11' O6' 121(4)
O5' N11' O6' 117(4)
C1 O1 Cu2 108.7(7)
C2 O2 Cu2 113.7(7)
C3 O3 Cu3 107.8(7)
C4 O4 Cu3 115.5(7)
O9 N12 O8 125(4)
O9 N12 O10 120(4)
O8 N12 O10 115(4)
O9' N12' O8' 119.1(19)
O9' N12' O10' 112.8(18)
O8' N12' O10' 128(2)
O2 Cu2 N6 175.6(4)
O2 Cu2 N5 92.8(4)
N6 Cu2 N5 85.8(4)
O2 Cu2 N7 93.2(4)
N6 Cu2 N7 86.2(4)
N5 Cu2 N7 153.2(4)
O2 Cu2 O1 81.3(3)
N6 Cu2 O1 103.1(4)
N5 Cu2 O1 107.8(4)
N7 Cu2 O1 98.9(4)
N1 Cu1 N3 81.4(3)
N1 Cu1 N2 82.8(4)
N3 Cu1 N2 163.0(4)
N1 Cu1 N4 163.2(4)
N3 Cu1 N4 83.1(4)
N2 Cu1 N4 113.2(4)
O4 Cu3 N9 176.8(4)
O4 Cu3 N8 92.3(4)
N9 Cu3 N8 86.7(4)
O4 Cu3 N10 93.0(4)
N9 Cu3 N10 86.6(4)
N8 Cu3 N10 154.4(4)
O4 Cu3 O3 80.7(3)
N9 Cu3 O3 102.5(4)
N8 Cu3 O3 106.8(4)
N10 Cu3 O3 98.7(4)
Cl1 C35 Cl2 113.4(11)
Cl1 C35 H35A 108.9
Cl2 C35 H35A 108.9
Cl1 C35 H35B 108.9
Cl2 C35 H35B 108.9
H35A C35 H35B 107.7
C38 O11 C37 123(3)
C37 C36 H36A 109.5
C37 C36 H36B 109.5
H36A C36 H36B 109.5
C37 C36 H36C 109.5
H36A C36 H36C 109.5
H36B C36 H36C 109.5
C36 C37 O11 115(3)
C36 C37 H37A 108.6
O11 C37 H37A 108.6
C36 C37 H37B 108.6
O11 C37 H37B 108.6
H37A C37 H37B 107.6
O11 C38 C39 112(3)
O11 C38 H38A 109.1
C39 C38 H38A 109.2
O11 C38 H38B 109.4
C39 C38 H38B 109.4
H38A C38 H38B 108.0
C38 C39 H39A 109.6
C38 C39 H39B 109.3
H39A C39 H39B 109.5
C38 C39 H39C 109.5
H39A C39 H39C 109.5
H39B C39 H39C 109.5
C38' O11' C37' 112(3)
C37' C36' H36D 109.4
C37' C36' H36E 109.5
H36D C36' H36E 109.5
C37' C36' H36F 109.5
H36D C36' H36F 109.5
H36E C36' H36F 109.5
C36' C37' O11' 103(3)
C36' C37' H37C 111.2
O11' C37' H37C 111.1
C36' C37' H37D 111.1
O11' C37' H37D 111.1
H37C C37' H37D 109.1
O11' C38' C39' 127(4)
O11' C38' H38C 105.4
C39' C38' H38C 105.4
O11' C38' H38D 105.5
C39' C38' H38D 105.5
H38C C38' H38D 106.0
C38' C39' H39D 109.5
C38' C39' H39E 109.4
H39D C39' H39E 109.5
C38' C39' H39F 109.5
H39D C39' H39F 109.5
H39E C39' H39F 109.5

loop_
_geom_bond_atom_site_label_1
_geom_bond_atom_site_label_2
_geom_bond_distance
C2 O2 1.277(14)
C2 N2 1.320(15)
C2 C1 1.507(16)
C3 O3 1.256(13)
C3 N3 1.308(14)
C3 C4 1.532(16)
C4 O4 1.241(13)
C4 N4 1.317(14)
C5 C6 1.3900
C5 C10 1.3900
C5 N1 1.416(10)
C6 C7 1.3900
C6 H6 0.9300
C7 C8 1.3900
C7 H7 0.9300
C8 C9 1.3900
C8 H8 0.9300
C9 C10 1.3900
C9 H9 0.9300
C10 N3 1.391(10)
C1 O1 1.277(13)
C1 N1 1.292(14)
C11 C12 1.41(2)
C11 N2 1.46(3)
C11 H11A 0.9700
C11 H11B 0.9700
C12 C13 1.44(2)
C12 H12A 0.9700
C12 H12B 0.9700
C13 H13A 0.9600
C13 H13B 0.9600
C13 H13C 0.9600
C11' C12' 1.45(2)
C11' N2 1.57(5)
C11' H11C 0.9700
C11' H11D 0.9700
C12' C13' 1.47(2)
C12' H12C 0.9700
C12' H12D 0.9700
C13' H13D 0.9600
C13' H13E 0.9600
C13' H13F 0.9600
C14 N4 1.452(15)
C14 C15 1.507(19)
C14 H14A 0.9700
C14 H14B 0.9700
C15 C16 1.39(2)
C15 H15A 0.9700
C15 H15B 0.9700
C16 H16A 0.9600
C16 H16B 0.9600
C16 H16C 0.9600
C17 N7 1.492(15)
C17 H17A 0.9600
C17 H17B 0.9600
C17 H17C 0.9600
C18 N7 1.517(19)
C18 H18A 0.9600
C18 H18B 0.9600
C18 H18C 0.9600
C19 N7 1.505(18)
C19 C20 1.520(17)
C19 H19A 0.9700
C19 H19B 0.9700
C20 N6 1.474(15)
C20 H20A 0.9700
C20 H20B 0.9700
C21 N6 1.506(17)
C21 H21A 0.9600
C21 H21B 0.9600
C21 H21C 0.9600
C22 N6 1.466(15)
C22 C23 1.526(18)
C22 H22A 0.9700
C22 H22B 0.9700
C23 N5 1.467(17)
C23 H23A 0.9700
C23 H23B 0.9700
C24 N5 1.494(18)
C24 H24A 0.9600
C24 H24B 0.9600
C24 H24C 0.9600
C25 N5 1.457(17)
C25 H25A 0.9600
C25 H25B 0.9600
C25 H25C 0.9600
C26 N8 1.443(16)
C26 H26A 0.9600
C26 H26B 0.9600
C26 H26C 0.9600
C27 N8 1.465(17)
C27 H27A 0.9600
C27 H27B 0.9600
C27 H27C 0.9600
C28 N8 1.459(16)
C28 C29 1.519(18)
C28 H28A 0.9700
C28 H28B 0.9700
C29 N9 1.490(16)
C29 H29A 0.9700
C29 H29B 0.9700
C30 N9 1.510(18)
C30 H30A 0.9600
C30 H30B 0.9600
C30 H30C 0.9600
C31 N9 1.482(16)
C31 C33 1.516(18)
C31 H31A 0.9700
C31 H31B 0.9700
C32 N10 1.48(2)
C32 H32A 0.9600
C32 H32B 0.9600
C32 H32C 0.9600
C33 N10 1.463(19)
C33 H33A 0.9700
C33 H33B 0.9700
C34 N10 1.422(16)
C34 H34A 0.9600
C34 H34B 0.9600
C34 H34C 0.9600
N1 Cu1 1.935(9)
N3 Cu1 1.949(10)
N2 Cu1 1.972(10)
N4 Cu1 1.982(9)
N7 Cu2 2.056(10)
N6 Cu2 2.004(10)
N5 Cu2 2.032(10)
N10 Cu3 2.077(11)
N9 Cu3 1.994(11)
N8 Cu3 2.058(10)
N11 O7 1.172(18)
N11 O5 1.205(15)
N11 O6 1.271(18)
N11' O7' 1.16(2)
N11' O5' 1.21(2)
N11' O6' 1.21(2)
O1 Cu2 2.174(8)
O2 Cu2 1.982(9)
O3 Cu3 2.179(8)
O4 Cu3 1.987(8)
N12 O9 1.12(2)
N12 O8 1.22(2)
N12 O10 1.22(2)
N12' O9' 1.143(17)
N12' O8' 1.202(16)
N12' O10' 1.259(17)
C35 Cl1 1.703(15)
C35 Cl2 1.752(14)
C35 H35A 0.9700
C35 H35B 0.9700
O11 C38 1.44(2)
O11 C37 1.49(2)
C36 C37 1.47(2)
C36 H36A 0.9600
C36 H36B 0.9600
C36 H36C 0.9600
C37 H37A 0.9700
C37 H37B 0.9700
C38 C39 1.49(2)
C38 H38A 0.9700
C38 H38B 0.9700
C39 H39A 0.9600
C39 H39B 0.9600
C39 H39C 0.9600
O11' C38' 1.41(2)
O11' C37' 1.55(2)
C36' C37' 1.45(2)
C36' H36D 0.9600
C36' H36E 0.9600
C36' H36F 0.9600
C37' H37C 0.9700
C37' H37D 0.9700
C38' C39' 1.46(2)
C38' H38C 0.9700
C38' H38D 0.9700
C39' H39D 0.9600
C39' H39E 0.9600
C39' H39F 0.9600

loop_
_geom_torsion_atom_site_label_1
_geom_torsion_atom_site_label_2
_geom_torsion_atom_site_label_3
_geom_torsion_atom_site_label_4
_geom_torsion
O3 C3 C4 O4 -3.3(16)
N3 C3 C4 O4 176.3(9)
O3 C3 C4 N4 179.0(10)
N3 C3 C4 N4 -1.3(14)
C10 C5 C6 C7 0.0
N1 C5 C6 C7 176.8(9)
C5 C6 C7 C8 0.0
C6 C7 C8 C9 0.0
C7 C8 C9 C10 0.0
C8 C9 C10 C5 0.0
C8 C9 C10 N3 -179.8(9)
C6 C5 C10 C9 0.0
N1 C5 C10 C9 -177.2(8)
C6 C5 C10 N3 179.8(8)
N1 C5 C10 N3 2.6(8)
O2 C2 C1 O1 -3.0(17)
N2 C2 C1 O1 -178.5(11)
O2 C2 C1 N1 175.6(11)
N2 C2 C1 N1 0.1(16)
N2 C11 C12 C13 -52(4)
N2 C11' C12' C13' 45(7)
N4 C14 C15 C16 68(2)
N7 C19 C20 N6 -51.1(15)
N6 C22 C23 N5 51.8(13)
N8 C28 C29 N9 52.4(14)
N9 C31 C33 N10 -55.7(16)
O1 C1 N1 C5 4(2)
C2 C1 N1 C5 -174.1(10)
O1 C1 N1 Cu1 -179.2(10)
C2 C1 N1 Cu1 2.3(13)
C6 C5 N1 C1 -2.4(15)
C10 C5 N1 C1 174.5(10)
C6 C5 N1 Cu1 -178.9(5)
C10 C5 N1 Cu1 -1.9(9)
O3 C3 N3 C10 6.2(19)
C4 C3 N3 C10 -173.4(10)
O3 C3 N3 Cu1 -178.0(9)
C4 C3 N3 Cu1 2.4(12)
C9 C10 N3 C3 -6.5(15)
C5 C10 N3 C3 173.7(10)
C9 C10 N3 Cu1 177.6(5)
C5 C10 N3 Cu1 -2.1(9)
O2 C2 N2 C11 -2(2)
C1 C2 N2 C11 172.7(14)
O2 C2 N2 C11' 17(3)
C1 C2 N2 C11' -168(3)
O2 C2 N2 Cu1 -177.6(10)
C1 C2 N2 Cu1 -2.4(14)
C12 C11 N2 C2 -73(3)
C12 C11 N2 C11' -145(12)
C12 C11 N2 Cu1 101(3)
C12' C11' N2 C2 -144(4)
C12' C11' N2 C11 -28(7)
C12' C11' N2 Cu1 54(6)
O4 C4 N4 C14 -1.5(17)
C3 C4 N4 C14 175.8(10)
O4 C4 N4 Cu1 -177.7(9)
C3 C4 N4 Cu1 -0.4(12)
C15 C14 N4 C4 -105.8(14)
C15 C14 N4 Cu1 69.7(15)
C20 C19 N7 C17 162.2(11)
C20 C19 N7 C18 -78.3(14)
C20 C19 N7 Cu2 37.7(12)
C23 C22 N6 C20 -162.5(11)
C23 C22 N6 C21 74.7(13)
C23 C22 N6 Cu2 -44.5(11)
C19 C20 N6 C22 154.5(11)
C19 C20 N6 C21 -81.8(13)
C19 C20 N6 Cu2 37.8(13)
C22 C23 N5 C25 -155.4(11)
C22 C23 N5 C24 83.4(13)
C22 C23 N5 Cu2 -31.9(12)
C31 C33 N10 C34 162.7(12)
C31 C33 N10 C32 -73.7(15)
C31 C33 N10 Cu3 39.8(14)
C33 C31 N9 C29 157.3(12)
C33 C31 N9 C30 -79.7(14)
C33 C31 N9 Cu3 40.9(13)
C28 C29 N9 C31 -159.3(11)
C28 C29 N9 C30 77.4(13)
C28 C29 N9 Cu3 -42.9(11)
C29 C28 N8 C26 -155.1(10)
C29 C28 N8 C27 81.3(13)
C29 C28 N8 Cu3 -33.6(11)
N1 C1 O1 Cu2 -175.6(11)
C2 C1 O1 Cu2 2.8(12)
N2 C2 O2 Cu2 176.4(11)
C1 C2 O2 Cu2 1.3(15)
N3 C3 O3 Cu3 -176.8(10)
C4 C3 O3 Cu3 2.8(12)
N4 C4 O4 Cu3 179.0(9)
C3 C4 O4 Cu3 1.8(12)
C38 O11 C37 C36 123(5)
C37 O11 C38 C39 -170(3)
C38' O11' C37' C36' -162(4)
C37' O11' C38' C39' -134(6)

loop_
_cell_oxdiff_twin_id
_cell_oxdiff_twin_matrix_11
_cell_oxdiff_twin_matrix_12
_cell_oxdiff_twin_matrix_13
_cell_oxdiff_twin_matrix_21
_cell_oxdiff_twin_matrix_22
_cell_oxdiff_twin_matrix_23
_cell_oxdiff_twin_matrix_31
_cell_oxdiff_twin_matrix_32
_cell_oxdiff_twin_matrix_33
1 1.0000 0.0000 0.0000 0.0000 1.0000 0.0000 0.0000 0.0000 1.0000
2 0.9988 -0.0001 0.0825 0.0028 -0.9999 0.0010 -0.0029 -0.0005 -1.0008
3 -0.9981 0.0021 0.0402 0.0043 0.9991 0.0056 -0.0188 0.0003 -1.0017
4 -1.0018 -0.0004 -0.0532 0.0030 -1.0005 -0.0073 0.0163 -0.0005 0.9998

loop_
_diffrn_oxdiff_twin_id
_diffrn_oxdiff_twin_ratio
_diffrn_oxdiff_twin_reflns_isolated
_diffrn_oxdiff_twin_reflns_overlapped
1 0.3638 747 18003
2 0.3155 712 17991
3 0.1543 925 17942
4 0.1664 711 17990
